data_7248530
loop_
_publ_author_name
'Guan, Ming-Xue'
'Li, Hui-Zi'
'Li, Shangda'
'Yang, Han-Jiang'
'Wang, Fei'
'Zhang, Jian'

_publ_section_title
;
 Syntheses, crystal structures and properties of a series of isostructural
 lanthanide organic frameworks
;
_journal_issue 21
_journal_name_full CrystEngComm
_journal_page_first 2770
_journal_page_last 2774
_journal_paper_doi 10.1039/D4CE00292J
_journal_volume 26
_journal_year 2024
_chemical_formula_moiety 'C24 H22 Ho O11, H2 O'
_chemical_formula_sum 'C24 H24 Ho O12'
_chemical_formula_weight 669.36
_space_group_crystal_system monoclinic
_space_group_IT_number 14
_space_group_name_Hall '-P 2ybc'
_space_group_name_H-M_alt 'P 1 21/c 1'
_atom_sites_solution_hydrogens mixed
_atom_sites_solution_primary dual
_audit_creation_date 2023-05-17
_audit_creation_method
;
Olex2 1.5
(compiled 2023.03.06 svn.rbb2c1857 for OlexSys, GUI svn.r6748)
;
_audit_update_record
;
2023-10-25 deposited with the CCDC.	2024-04-08 downloaded from the CCDC.
;
_cell_angle_alpha 90
_cell_angle_beta 112.636(3)
_cell_angle_gamma 90
_cell_formula_units_Z 4
_cell_length_a 17.2512(4)
_cell_length_b 9.2096(2)
_cell_length_c 15.3351(4)
_cell_measurement_reflns_used 9876
_cell_measurement_temperature 100.0(4)
_cell_measurement_theta_max 60.1070
_cell_measurement_theta_min 2.4050
_cell_volume 2248.71(10)
_computing_cell_refinement 'CrysAlisPro 1.171.42.84a (Rigaku OD, 2023)'
_computing_data_collection 'CrysAlisPro 1.171.42.84a (Rigaku OD, 2023)'
_computing_data_reduction 'CrysAlisPro 1.171.42.84a (Rigaku OD, 2023)'
_computing_molecular_graphics 'Olex2 1.5 (Dolomanov et al., 2009)'
_computing_publication_material 'Olex2 1.5 (Dolomanov et al., 2009)'
_computing_structure_refinement 'SHELXL 2018/1 (Sheldrick, 2015)'
_computing_structure_solution 'SHELXT 2014/5 (Sheldrick, 2014)'
_diffrn_ambient_environment N~2~
_diffrn_ambient_temperature 100.0(4)
_diffrn_detector 'Hybrid Pixel Array Detector'
_diffrn_detector_area_resol_mean 10.0000
_diffrn_detector_type HyPix
_diffrn_measured_fraction_theta_full 0.999
_diffrn_measured_fraction_theta_max 0.999
_diffrn_measurement_details
;
List of Runs (angles in degrees, time in seconds):

  # Type    Start    End  Width  t~exp~   \w     \q     \k     \f   Frames
#--------------------------------------------------------------------------
  1  \w    107.00 133.00   0.50    0.14    --   76.35 112.00 -62.00   52
  2  \w      1.00  71.00   0.50    0.14    --   76.35 -38.00-120.00  140
  3  \w      9.00  63.00   0.50    0.14    --   76.35 -38.00-180.00  108
  4  \w     35.00  60.00   0.50    0.14    --   76.35-112.00-155.00   50
  5  \w     77.00 103.00   0.50    0.14    --   76.35-125.00 -60.00   52
  6  \w    -71.00   0.00   0.50    0.05    --   -0.94 -57.00-180.00  142
  7  \w      4.00  38.00   0.50    0.05    --   -0.94 -99.00 -60.00   68
  8  \w     -8.00  25.00   0.50    0.05    --   -0.94 -99.00 150.00   66
  9  \w     -2.00  32.00   0.50    0.05    --   -0.94 -99.00  30.00   68
 10  \w   -135.00 -88.00   0.50    0.14    --  -78.22-112.00-155.00   94
 11  \w    -92.00 -40.00   0.50    0.14    --  -78.22  57.00 -60.00  104
 12  \w    -68.00  -1.00   0.50    0.14    --  -78.22  38.00-120.00  134
 13  \w    -63.00  -2.00   0.50    0.14    --  -78.22  38.00 -30.00  122
 14  \w    -69.00  -2.00   0.50    0.14    --  -78.22  38.00  90.00  134
 15  \w    -71.00  -1.00   0.50    0.14    --  -78.22  38.00 150.00  140
 16  \w    -50.00 -22.00   0.50    0.14    --  -78.22 125.00 120.00   56
 17  \w    -91.00 -64.00   0.50    0.14    --  -78.22 125.00 120.00   54
 18  \w   -104.00 -41.00   0.50    0.14    --  -78.22 112.00 -62.00  126
;
_diffrn_measurement_device 'four-circle diffractometer'
_diffrn_measurement_device_type 'ROD, Synergy Custom system, HyPix'
_diffrn_measurement_method '\w scans'
_diffrn_orient_matrix_type 'CrysAlisPro convention (1999,Acta A55,543-557)'
_diffrn_orient_matrix_UB_11 0.0682186000
_diffrn_orient_matrix_UB_12 0.0471455000
_diffrn_orient_matrix_UB_13 0.0721027000
_diffrn_orient_matrix_UB_21 -0.0138776000
_diffrn_orient_matrix_UB_22 0.1346223000
_diffrn_orient_matrix_UB_23 -0.0357418000
_diffrn_orient_matrix_UB_31 -0.0472271000
_diffrn_orient_matrix_UB_32 0.0284307000
_diffrn_orient_matrix_UB_33 0.0497257000
_diffrn_radiation_monochromator mirror
_diffrn_radiation_probe x-ray
_diffrn_radiation_type 'Ga K\a'
_diffrn_radiation_wavelength 1.3405
_diffrn_reflns_av_R_equivalents 0.0648
_diffrn_reflns_av_unetI/netI 0.0557
_diffrn_reflns_Laue_measured_fraction_full 0.999
_diffrn_reflns_Laue_measured_fraction_max 0.999
_diffrn_reflns_limit_h_max 13
_diffrn_reflns_limit_h_min -20
_diffrn_reflns_limit_k_max 10
_diffrn_reflns_limit_k_min -10
_diffrn_reflns_limit_l_max 18
_diffrn_reflns_limit_l_min -12
_diffrn_reflns_number 14516
_diffrn_reflns_point_group_measured_fraction_full 0.999
_diffrn_reflns_point_group_measured_fraction_max 0.999
_diffrn_reflns_theta_full 52.929
_diffrn_reflns_theta_max 52.929
_diffrn_reflns_theta_min 2.413
_diffrn_source 'micro-focus metaljet'
_exptl_absorpt_coefficient_mu 16.182
_exptl_absorpt_correction_T_max 1.00000
_exptl_absorpt_correction_T_min 0.55626
_exptl_absorpt_correction_type multi-scan
_exptl_absorpt_process_details
;
CrysAlisPro 1.171.42.84a (Rigaku Oxford Diffraction, 2023)
Empirical absorption correction using spherical harmonics,
implemented in SCALE3 ABSPACK scaling algorithm.
;
_exptl_crystal_colour 'clear light colourless'
_exptl_crystal_colour_lustre clear
_exptl_crystal_colour_modifier light
_exptl_crystal_colour_primary colourless
_exptl_crystal_density_diffrn 1.977
_exptl_crystal_description block
_exptl_crystal_F_000 1324
_exptl_crystal_size_max 0.5
_exptl_crystal_size_mid 0.5
_exptl_crystal_size_min 0.5
_refine_diff_density_max 1.701
_refine_diff_density_min -1.734
_refine_diff_density_rms 0.184
_refine_ls_extinction_method none
_refine_ls_goodness_of_fit_ref 1.035
_refine_ls_hydrogen_treatment constr
_refine_ls_matrix_type full
_refine_ls_number_parameters 342
_refine_ls_number_reflns 3961
_refine_ls_number_restraints 21
_refine_ls_restrained_S_all 1.033
_refine_ls_R_factor_all 0.0486
_refine_ls_R_factor_gt 0.0409
_refine_ls_shift/su_max 0.001
_refine_ls_shift/su_mean 0.000
_refine_ls_structure_factor_coef Fsqd
_refine_ls_weighting_details 'w=1/[\s^2^(Fo^2^)+(0.0846P)^2^] where P=(Fo^2^+2Fc^2^)/3'
_refine_ls_weighting_scheme calc
_refine_ls_wR_factor_gt 0.1130
_refine_ls_wR_factor_ref 0.1192
_reflns_Friedel_coverage 0.000
_reflns_number_gt 3391
_reflns_number_total 3961
_reflns_threshold_expression 'I > 2\s(I)'
_cod_data_source_file d4ce00292j2.cif
_cod_data_source_block ho_auto
_cod_depositor_comments 'Adding full bibliography for 7248523--7248531.cif.'
_cod_database_code 7248530
_shelx_shelxl_version_number 2018/1
_chemical_oxdiff_formula 'Ho C H O N'
_shelx_space_group_comment
;
The symmetry employed for this shelxl refinement is uniquely defined
by the following loop, which should always be used as a source of
symmetry information in preference to the above space-group names.
They are only intended as comments.
;
_olex2_refinement_description
;
1. Fixed Uiso
 At 1.2 times of:
  All C(H) groups
 At 1.5 times of:
  All O(H) groups, All O(H,H) groups
2. Restrained distances
 H008_$1-H00C_$2
 2.1 with sigma of 0.02
 H00H-H00D_$3
 2.1 with sigma of 0.02
 H00H-H00E_$3
 2.3 with sigma of 0.02
3. Uiso/Uaniso restraints and constraints
Uanis(C00T) \\sim Ueq: with sigma of 0.0001 and sigma for terminal atoms of
0.0002
Uanis(C00F) \\sim Ueq: with sigma of 0.0001 and sigma for terminal atoms of
0.0002
Uanis(C00S) \\sim Ueq: with sigma of 0.0001 and sigma for terminal atoms of
0.0002
4.a Free rotating group:
 O00C(H00G,H00H)
4.b Rotating group:
 O005(H00A,H00B), O00D(H00D,H00E)
4.c Ternary CH refined with riding coordinates:
 C00O(H00O), C00R(H00R), C010(H010)
4.d Aromatic/amide H refined with riding coordinates:
 C00E(H00F), C00I(H00I), C00J(H00J), C00K(H00K), C00M(H00M), C00P(H00P),
 C00U(H00U), C00V(H00V), C00W(H00W), C00X(H00X), C00Z(H00Z), C011(H011)
4.e Idealised tetrahedral OH refined as rotating group:
 O006(H006), O008(H008), O00B(H00C)
;
_olex2_submission_special_instructions 'No special instructions were received'
_oxdiff_exptl_absorpt_empirical_details
;
Empirical correction (ABSPACK) includes:
- Absorption correction using spherical harmonics
- Frame scaling
;
_oxdiff_exptl_absorpt_empirical_full_max 5.262
_oxdiff_exptl_absorpt_empirical_full_min 0.401

loop_
_space_group_symop_operation_xyz
'x, y, z'
'-x, y+1/2, -z+1/2'
'-x, -y, -z'
'x, -y-1/2, z-1/2'

loop_
_atom_site_label
_atom_site_type_symbol
_atom_site_fract_x
_atom_site_fract_y
_atom_site_fract_z
_atom_site_U_iso_or_equiv
_atom_site_adp_type
_atom_site_occupancy
_atom_site_site_symmetry_order
_atom_site_calc_flag
_atom_site_refinement_flags_posn
_atom_site_refinement_flags_adp
_atom_site_refinement_flags_occupancy
_atom_site_disorder_assembly
_atom_site_disorder_group
Ho01 Ho 0.49803(2) 0.87371(3) 0.33914(2) 0.00834(14) Uani 1 1 d . . . . .
O002 O 0.5870(2) 0.5564(4) 0.2453(3) 0.0119(8) Uani 1 1 d . . . . .
O003 O 0.6014(2) 0.7137(4) 0.3592(3) 0.0128(8) Uani 1 1 d . . . . .
O004 O 0.4336(2) 0.9352(4) 0.5572(2) 0.0109(8) Uani 1 1 d . . . . .
O005 O 0.5533(2) 0.7752(4) 0.5004(3) 0.0136(8) Uani 1 1 d . . . . .
H00A H 0.552992 0.680232 0.498167 0.020 Uiso 1 1 d R U . . .
H00B H 0.518943 0.796343 0.528147 0.020 Uiso 1 1 d R U . . .
O006 O -0.0076(2) 0.8089(4) 0.3011(3) 0.0131(8) Uani 1 1 d . . . . .
H006 H -0.000702 0.778062 0.253087 0.020 Uiso 1 1 calc R U . . .
O007 O 0.3971(2) 0.9229(4) 0.4023(3) 0.0149(8) Uani 1 1 d . . . . .
O008 O 0.9982(2) 0.3094(4) 0.5277(3) 0.0161(8) Uani 1 1 d . . . . .
H008 H 0.955700 0.257681 0.518924 0.024 Uiso 1 1 calc R U . . .
O009 O -0.4121(2) 0.9899(4) 0.2771(3) 0.0151(8) Uani 1 1 d . . . . .
O00A O -0.4203(2) 1.1613(4) 0.1709(3) 0.0145(8) Uani 1 1 d . . . . .
O00B O 0.0022(2) 1.1877(4) 0.3633(3) 0.0156(8) Uani 1 1 d . . . . .
H00C H 0.006080 1.226256 0.414424 0.023 Uiso 1 1 calc R U . . .
O00C O 0.4101(3) 0.5386(4) 0.4986(3) 0.0233(9) Uani 1 1 d G . . . .
H00G H 0.423208 0.538487 0.449155 0.035 Uiso 1 1 d G U . . .
H00H H 0.394758 0.627532 0.502497 0.035 Uiso 1 1 d DG U . . .
O00D O 0.4462(2) 0.8025(4) 0.1767(3) 0.0168(8) Uani 1 1 d . . . . .
H00D H 0.472293 0.851580 0.146495 0.025 Uiso 1 1 d R U . . .
H00E H 0.393022 0.828877 0.147937 0.025 Uiso 1 1 d R U . . .
C00E C 0.2498(3) 0.9129(6) 0.5100(4) 0.0139(11) Uani 1 1 d . . . . .
H00F H 0.281325 0.859375 0.565291 0.017 Uiso 1 1 calc R U . . .
C00F C 0.6273(3) 0.6119(5) 0.3235(4) 0.0093(10) Uani 1 1 d . U . . .
C00G C -0.3811(3) 1.0620(6) 0.2295(4) 0.0103(11) Uani 1 1 d . . . . .
C00H C 0.7145(3) 0.5589(6) 0.3794(4) 0.0128(11) Uani 1 1 d . . . . .
C00I C 0.7523(3) 0.4528(6) 0.3438(4) 0.0131(11) Uani 1 1 d . . . . .
H00I H 0.720536 0.405339 0.285991 0.016 Uiso 1 1 calc R U . . .
C00J C 0.1644(3) 0.9351(6) 0.4855(4) 0.0135(11) Uani 1 1 d . . . . .
H00J H 0.137922 0.896071 0.524389 0.016 Uiso 1 1 calc R U . . .
C00K C 0.8434(3) 0.5839(6) 0.5154(4) 0.0160(12) Uani 1 1 d . . . . .
H00K H 0.874024 0.625653 0.575508 0.019 Uiso 1 1 calc R U . . .
C00L C 0.1169(3) 1.0136(6) 0.4051(4) 0.0130(11) Uani 1 1 d . . . . .
C00M C -0.2494(3) 0.9121(6) 0.2926(4) 0.0133(11) Uani 1 1 d . . . . .
H00M H -0.277203 0.847389 0.319250 0.016 Uiso 1 1 calc R U . . .
C00N C 0.8826(3) 0.4845(6) 0.4775(4) 0.0128(11) Uani 1 1 d . . . . .
C00O C -0.0316(3) 0.9585(6) 0.2881(4) 0.0120(11) Uani 1 1 d . . . . .
H00O H -0.019555 0.997863 0.233835 0.014 Uiso 1 1 calc R U . . .
C00P C -0.1668(4) 0.8867(5) 0.3060(4) 0.0148(12) Uani 1 1 d . . . . .
H00P H -0.138465 0.804953 0.341975 0.018 Uiso 1 1 calc R U . . .
C00Q C -0.1241(3) 0.9788(6) 0.2678(4) 0.0126(11) Uani 1 1 d . . . . .
C00R C 0.0239(3) 1.0374(6) 0.3787(4) 0.0127(11) Uani 1 1 d . . . . .
H00R H 0.008784 1.002017 0.431792 0.015 Uiso 1 1 calc R U . . .
C00S C 0.2893(3) 0.9693(6) 0.4534(4) 0.0126(10) Uani 1 1 d . U . . .
C00T C 0.3799(3) 0.9425(6) 0.4727(4) 0.0099(10) Uani 1 1 d . U . . .
C00U C -0.1674(4) 1.0970(5) 0.2143(4) 0.0138(12) Uani 1 1 d . . . . .
H00U H -0.139539 1.160383 0.186970 0.017 Uiso 1 1 calc R U . . .
C00V C -0.2506(4) 1.1237(5) 0.2003(4) 0.0117(12) Uani 1 1 d . . . . .
H00V H -0.279137 1.204526 0.163440 0.014 Uiso 1 1 calc R U . . .
C00W C 0.7608(4) 0.6226(5) 0.4666(4) 0.0120(12) Uani 1 1 d . . . . .
H00W H 0.735223 0.692784 0.492350 0.014 Uiso 1 1 calc R U . . .
C00X C 0.1577(3) 1.0719(6) 0.3495(4) 0.0123(11) Uani 1 1 d . . . . .
H00X H 0.126620 1.127635 0.295066 0.015 Uiso 1 1 calc R U . . .
C00Y C -0.2927(3) 1.0313(5) 0.2406(4) 0.0115(11) Uani 1 1 d . . . . .
C00Z C 0.8354(3) 0.4167(6) 0.3919(4) 0.0131(11) Uani 1 1 d . . . . .
H00Z H 0.860816 0.345254 0.366778 0.016 Uiso 1 1 calc R U . . .
C010 C 0.9758(3) 0.4597(6) 0.5255(4) 0.0132(11) Uani 1 1 d . . . . .
H010 H 0.995086 0.496500 0.591895 0.016 Uiso 1 1 calc R U . . .
C011 C 0.2420(3) 1.0490(6) 0.3729(4) 0.0131(11) Uani 1 1 d . . . . .
H011 H 0.268459 1.087745 0.333983 0.016 Uiso 1 1 calc R U . . .

loop_
_atom_site_aniso_label
_atom_site_aniso_U_11
_atom_site_aniso_U_22
_atom_site_aniso_U_33
_atom_site_aniso_U_23
_atom_site_aniso_U_13
_atom_site_aniso_U_12
Ho01 0.00805(19) 0.0048(2) 0.0147(2) -0.00012(9) 0.00714(14) 0.00040(10)
O002 0.0122(18) 0.0048(18) 0.019(2) -0.0001(15) 0.0068(16) -0.0002(15)
O003 0.0123(18) 0.0102(19) 0.0185(19) -0.0020(15) 0.0087(16) -0.0002(15)
O004 0.0106(18) 0.0044(17) 0.0183(19) -0.0058(15) 0.0061(16) -0.0031(15)
O005 0.014(2) 0.0102(19) 0.018(2) -0.0011(16) 0.0076(17) -0.0011(16)
O006 0.0143(19) 0.0066(19) 0.022(2) -0.0005(16) 0.0107(17) 0.0034(15)
O007 0.017(2) 0.0085(18) 0.024(2) -0.0005(17) 0.0130(18) 0.0028(16)
O008 0.0147(19) 0.0069(19) 0.028(2) -0.0014(16) 0.0099(18) 0.0011(16)
O009 0.0148(19) 0.0112(19) 0.026(2) 0.0033(16) 0.0150(18) -0.0023(16)
O00A 0.018(2) 0.0103(18) 0.020(2) 0.0014(16) 0.0123(18) 0.0026(16)
O00B 0.017(2) 0.007(2) 0.026(2) -0.0011(17) 0.0108(18) 0.0021(16)
O00C 0.032(2) 0.015(2) 0.028(2) 0.0011(17) 0.018(2) -0.0008(19)
O00D 0.0151(19) 0.014(2) 0.021(2) 0.0015(17) 0.0077(17) 0.0013(17)
C00E 0.015(3) 0.013(3) 0.015(3) 0.001(2) 0.007(2) 0.001(2)
C00F 0.0093(10) 0.0093(10) 0.0093(10) 0.00000(10) 0.0036(4) -0.00001(10)
C00G 0.011(3) 0.005(3) 0.016(3) -0.003(2) 0.006(2) 0.001(2)
C00H 0.017(3) 0.006(3) 0.021(3) 0.000(2) 0.013(2) -0.004(2)
C00I 0.016(3) 0.004(3) 0.021(3) -0.003(2) 0.010(2) -0.003(2)
C00J 0.014(3) 0.012(3) 0.018(3) -0.001(2) 0.010(2) -0.002(2)
C00K 0.016(3) 0.011(3) 0.025(3) -0.002(2) 0.012(3) -0.002(2)
C00L 0.014(3) 0.007(3) 0.021(3) -0.003(2) 0.009(2) -0.001(2)
C00M 0.015(3) 0.005(2) 0.022(3) 0.003(2) 0.009(2) -0.001(2)
C00N 0.014(3) 0.009(3) 0.019(3) 0.007(2) 0.012(2) 0.003(2)
C00O 0.011(3) 0.007(3) 0.020(3) 0.002(2) 0.007(2) 0.004(2)
C00P 0.017(3) 0.009(3) 0.020(3) 0.002(2) 0.009(3) 0.002(2)
C00Q 0.012(3) 0.012(3) 0.017(3) -0.004(2) 0.009(2) -0.001(2)
C00R 0.011(3) 0.013(3) 0.018(3) -0.001(2) 0.010(2) 0.001(2)
C00S 0.0126(10) 0.0126(10) 0.0126(10) -0.00001(10) 0.0049(4) 0.00000(10)
C00T 0.0099(10) 0.0099(10) 0.0099(10) 0.00001(10) 0.0038(4) -0.00002(10)
C00U 0.016(3) 0.004(2) 0.023(3) 0.000(2) 0.010(3) -0.002(2)
C00V 0.010(3) 0.010(3) 0.015(3) 0.002(2) 0.004(2) 0.001(2)
C00W 0.013(3) 0.009(3) 0.019(3) -0.003(2) 0.011(3) -0.002(2)
C00X 0.015(3) 0.009(3) 0.014(3) 0.000(2) 0.008(2) 0.002(2)
C00Y 0.013(3) 0.005(3) 0.020(3) -0.004(2) 0.010(2) -0.001(2)
C00Z 0.012(3) 0.009(3) 0.020(3) -0.004(2) 0.008(2) -0.001(2)
C010 0.013(3) 0.009(3) 0.019(3) 0.001(2) 0.007(2) 0.000(2)
C011 0.016(3) 0.008(3) 0.021(3) 0.000(2) 0.013(2) 0.000(2)

loop_
_atom_type_symbol
_atom_type_description
_atom_type_scat_dispersion_real
_atom_type_scat_dispersion_imag
_atom_type_scat_source
C C 0.0137 0.0067 'International Tables Vol C Tables 4.2.6.8 and 6.1.1.4'
H H 0.0000 0.0000 'International Tables Vol C Tables 4.2.6.8 and 6.1.1.4'
Ho Ho -7.4624 11.3895 'International Tables Vol C Tables 4.2.6.8 and 6.1.1.4'
O O 0.0389 0.0241 'International Tables Vol C Tables 4.2.6.8 and 6.1.1.4'

loop_
_geom_angle_atom_site_label_1
_geom_angle_atom_site_label_2
_geom_angle_atom_site_label_3
_geom_angle
_geom_angle_site_symmetry_1
_geom_angle_site_symmetry_3
_geom_angle_publ_flag
O002 Ho01 O004 82.96(14) 2_655 3_676 ?
O002 Ho01 O005 139.47(13) 2_655 . ?
O002 Ho01 O007 70.93(12) 2_655 . ?
O002 Ho01 O009 79.37(12) 2_655 1_655 ?
O002 Ho01 O00A 110.61(14) 2_655 2_545 ?
O002 Ho01 O00D 73.13(13) 2_655 . ?
O003 Ho01 O002 150.14(12) . 2_655 ?
O003 Ho01 O004 103.46(12) . 3_676 ?
O003 Ho01 O005 68.83(12) . . ?
O003 Ho01 O007 138.61(13) . . ?
O003 Ho01 O009 75.08(12) . 1_655 ?
O003 Ho01 O00A 82.27(12) . 2_545 ?
O003 Ho01 O00D 85.51(13) . . ?
O004 Ho01 O005 72.41(12) 3_676 . ?
O004 Ho01 O009 72.45(12) 3_676 1_655 ?
O004 Ho01 O00D 142.68(12) 3_676 . ?
O007 Ho01 O004 80.52(12) . 3_676 ?
O007 Ho01 O005 73.58(13) . . ?
O007 Ho01 O009 141.87(12) . 1_655 ?
O007 Ho01 O00A 71.96(13) . 2_545 ?
O007 Ho01 O00D 116.39(13) . . ?
O009 Ho01 O005 120.79(13) 1_655 . ?
O009 Ho01 O00D 75.24(13) 1_655 . ?
O00A Ho01 O004 142.33(12) 2_545 3_676 ?
O00A Ho01 O005 75.41(13) 2_545 . ?
O00A Ho01 O009 143.04(13) 2_545 1_655 ?
O00A Ho01 O00D 74.21(13) 2_545 . ?
O00D Ho01 O005 142.38(14) . . ?
C00F O002 Ho01 148.3(3) . 2_645 ?
C00F O003 Ho01 146.2(4) . . ?
C00T O004 Ho01 128.8(3) . 3_676 ?
Ho01 O005 H00A 109.7 . . ?
Ho01 O005 H00B 109.6 . . ?
H00A O005 H00B 104.2 . . ?
C00O O006 H006 109.5 . . ?
C00T O007 Ho01 148.8(4) . . ?
C010 O008 H008 109.5 . . ?
C00G O009 Ho01 166.0(4) . 1_455 ?
C00G O00A Ho01 141.1(3) . 2 ?
C00R O00B H00C 109.5 . . ?
H00G O00C H00H 104.5 . . ?
Ho01 O00D H00D 110.1 . . ?
Ho01 O00D H00E 110.1 . . ?
H00D O00D H00E 103.8 . . ?
C00J C00E H00F 120.0 . . ?
C00J C00E C00S 120.0(5) . . ?
C00S C00E H00F 120.0 . . ?
O002 C00F O003 124.7(5) . . ?
O002 C00F C00H 119.0(4) . . ?
O003 C00F C00H 116.2(5) . . ?
O009 C00G O00A 124.2(5) . . ?
O009 C00G C00Y 118.7(5) . . ?
O00A C00G C00Y 117.1(4) . . ?
C00I C00H C00F 121.4(5) . . ?
C00W C00H C00F 119.4(5) . . ?
C00W C00H C00I 119.1(5) . . ?
C00H C00I H00I 119.8 . . ?
C00Z C00I C00H 120.4(5) . . ?
C00Z C00I H00I 119.8 . . ?
C00E C00J H00J 119.4 . . ?
C00E C00J C00L 121.2(5) . . ?
C00L C00J H00J 119.4 . . ?
C00N C00K H00K 119.6 . . ?
C00W C00K H00K 119.6 . . ?
C00W C00K C00N 120.7(5) . . ?
C00J C00L C00R 121.0(5) . . ?
C00J C00L C00X 118.4(5) . . ?
C00X C00L C00R 120.7(5) . . ?
C00P C00M H00M 119.5 . . ?
C00P C00M C00Y 120.9(5) . . ?
C00Y C00M H00M 119.5 . . ?
C00K C00N C00Z 119.1(5) . . ?
C00K C00N C010 119.6(5) . . ?
C00Z C00N C010 121.2(5) . . ?
O006 C00O H00O 108.9 . . ?
O006 C00O C00Q 111.9(4) . . ?
O006 C00O C00R 106.5(4) . . ?
C00Q C00O H00O 108.9 . . ?
C00Q C00O C00R 111.6(4) . . ?
C00R C00O H00O 108.9 . . ?
C00M C00P H00P 119.4 . . ?
C00M C00P C00Q 121.2(5) . . ?
C00Q C00P H00P 119.4 . . ?
C00P C00Q C00O 121.6(5) . . ?
C00P C00Q C00U 118.3(5) . . ?
C00U C00Q C00O 120.0(5) . . ?
O00B C00R C00L 111.5(4) . . ?
O00B C00R C00O 106.1(4) . . ?
O00B C00R H00R 108.5 . . ?
C00L C00R C00O 113.7(4) . . ?
C00L C00R H00R 108.5 . . ?
C00O C00R H00R 108.5 . . ?
C00E C00S C00T 122.7(5) . . ?
C00E C00S C011 119.1(5) . . ?
C011 C00S C00T 118.2(4) . . ?
O004 C00T C00S 120.4(4) . . ?
O007 C00T O004 123.8(5) . . ?
O007 C00T C00S 115.8(4) . . ?
C00Q C00U H00U 119.5 . . ?
C00V C00U C00Q 121.1(5) . . ?
C00V C00U H00U 119.5 . . ?
C00U C00V H00V 119.9 . . ?
C00U C00V C00Y 120.2(5) . . ?
C00Y C00V H00V 119.9 . . ?
C00H C00W H00W 119.9 . . ?
C00K C00W C00H 120.2(5) . . ?
C00K C00W H00W 119.9 . . ?
C00L C00X H00X 119.7 . . ?
C011 C00X C00L 120.6(5) . . ?
C011 C00X H00X 119.7 . . ?
C00M C00Y C00G 120.9(5) . . ?
C00M C00Y C00V 118.3(5) . . ?
C00V C00Y C00G 120.8(5) . . ?
C00I C00Z C00N 120.4(5) . . ?
C00I C00Z H00Z 119.8 . . ?
C00N C00Z H00Z 119.8 . . ?
O008 C010 C00N 112.6(4) . . ?
O008 C010 C010 106.5(5) . 3_766 ?
O008 C010 H010 108.8 . . ?
C00N C010 C010 111.4(6) . 3_766 ?
C00N C010 H010 108.8 . . ?
C010 C010 H010 108.8 3_766 . ?
C00S C011 H011 119.6 . . ?
C00X C011 C00S 120.8(5) . . ?
C00X C011 H011 119.6 . . ?

loop_
_geom_bond_atom_site_label_1
_geom_bond_atom_site_label_2
_geom_bond_distance
_geom_bond_site_symmetry_2
_geom_bond_publ_flag
Ho01 O002 2.279(4) 2_655 ?
Ho01 O003 2.242(3) . ?
Ho01 O004 2.360(3) 3_676 ?
Ho01 O005 2.456(4) . ?
Ho01 O007 2.339(3) . ?
Ho01 O009 2.364(3) 1_655 ?
Ho01 O00A 2.343(4) 2_545 ?
Ho01 O00D 2.392(4) . ?
O002 C00F 1.242(6) . ?
O003 C00F 1.251(6) . ?
O004 C00T 1.273(6) . ?
O005 H00A 0.8750 . ?
O005 H00B 0.8749 . ?
O006 H006 0.8400 . ?
O006 C00O 1.430(7) . ?
O007 C00T 1.238(6) . ?
O008 H008 0.8400 . ?
O008 C010 1.434(7) . ?
O009 C00G 1.250(6) . ?
O00A C00G 1.278(7) . ?
O00B H00C 0.8400 . ?
O00B C00R 1.430(7) . ?
O00C H00G 0.8698 . ?
O00C H00H 0.8699 . ?
O00D H00D 0.8842 . ?
O00D H00E 0.8845 . ?
C00E H00F 0.9500 . ?
C00E C00J 1.389(7) . ?
C00E C00S 1.393(7) . ?
C00F C00H 1.497(8) . ?
C00G C00Y 1.494(7) . ?
C00H C00I 1.399(7) . ?
C00H C00W 1.395(8) . ?
C00I H00I 0.9500 . ?
C00I C00Z 1.377(7) . ?
C00J H00J 0.9500 . ?
C00J C00L 1.392(8) . ?
C00K H00K 0.9500 . ?
C00K C00N 1.391(7) . ?
C00K C00W 1.378(8) . ?
C00L C00R 1.513(7) . ?
C00L C00X 1.404(7) . ?
C00M H00M 0.9500 . ?
C00M C00P 1.380(8) . ?
C00M C00Y 1.393(7) . ?
C00N C00Z 1.397(8) . ?
C00N C010 1.506(7) . ?
C00O H00O 1.0000 . ?
C00O C00Q 1.516(7) . ?
C00O C00R 1.533(8) . ?
C00P H00P 0.9500 . ?
C00P C00Q 1.390(8) . ?
C00Q C00U 1.395(8) . ?
C00R H00R 1.0000 . ?
C00S C00T 1.495(7) . ?
C00S C011 1.398(8) . ?
C00U H00U 0.9500 . ?
C00U C00V 1.389(8) . ?
C00V H00V 0.9500 . ?
C00V C00Y 1.406(7) . ?
C00W H00W 0.9500 . ?
C00X H00X 0.9500 . ?
C00X C011 1.374(7) . ?
C00Z H00Z 0.9500 . ?
C010 C010 1.538(10) 3_766 ?
C010 H010 1.0000 . ?
C011 H011 0.9500 . ?

loop_
_geom_torsion_atom_site_label_1
_geom_torsion_atom_site_label_2
_geom_torsion_atom_site_label_3
_geom_torsion_atom_site_label_4
_geom_torsion
_geom_torsion_site_symmetry_1
_geom_torsion_site_symmetry_2
_geom_torsion_site_symmetry_3
_geom_torsion_site_symmetry_4
_geom_torsion_publ_flag
Ho01 O002 C00F O003 -97.5(7) 2_645 . . . ?
Ho01 O002 C00F C00H 84.6(8) 2_645 . . . ?
Ho01 O003 C00F O002 -3.8(9) . . . . ?
Ho01 O003 C00F C00H 174.1(4) . . . . ?
Ho01 O004 C00T O007 100.9(5) 3_676 . . . ?
Ho01 O004 C00T C00S -82.0(5) 3_676 . . . ?
Ho01 O007 C00T O004 -1.5(10) . . . . ?
Ho01 O007 C00T C00S -178.8(4) . . . . ?
Ho01 O009 C00G O00A 18.7(18) 1_455 . . . ?
Ho01 O009 C00G C00Y -161.1(12) 1_455 . . . ?
Ho01 O00A C00G O009 52.3(8) 2 . . . ?
Ho01 O00A C00G C00Y -127.9(5) 2 . . . ?
O002 C00F C00H C00I 2.6(7) . . . . ?
O002 C00F C00H C00W 178.8(5) . . . . ?
O003 C00F C00H C00I -175.4(5) . . . . ?
O003 C00F C00H C00W 0.8(7) . . . . ?
O006 C00O C00Q C00P 32.0(7) . . . . ?
O006 C00O C00Q C00U -151.9(5) . . . . ?
O006 C00O C00R O00B 177.4(3) . . . . ?
O006 C00O C00R C00L 54.4(6) . . . . ?
O009 C00G C00Y C00M 8.8(7) . . . . ?
O009 C00G C00Y C00V -169.9(5) . . . . ?
O00A C00G C00Y C00M -171.0(5) . . . . ?
O00A C00G C00Y C00V 10.3(7) . . . . ?
C00E C00J C00L C00R 179.9(5) . . . . ?
C00E C00J C00L C00X -0.8(8) . . . . ?
C00E C00S C00T O004 -35.9(8) . . . . ?
C00E C00S C00T O007 141.4(5) . . . . ?
C00E C00S C011 C00X 0.0(8) . . . . ?
C00F C00H C00I C00Z 173.1(5) . . . . ?
C00F C00H C00W C00K -174.5(5) . . . . ?
C00H C00I C00Z C00N 0.7(8) . . . . ?
C00I C00H C00W C00K 1.8(8) . . . . ?
C00J C00E C00S C00T -176.5(5) . . . . ?
C00J C00E C00S C011 0.6(8) . . . . ?
C00J C00L C00R O00B 127.7(5) . . . . ?
C00J C00L C00R C00O -112.4(6) . . . . ?
C00J C00L C00X C011 1.4(8) . . . . ?
C00K C00N C00Z C00I 2.9(8) . . . . ?
C00K C00N C010 O008 139.0(5) . . . . ?
C00K C00N C010 C010 -101.5(7) . . . 3_766 ?
C00L C00X C011 C00S -1.1(8) . . . . ?
C00M C00P C00Q C00O 175.4(5) . . . . ?
C00M C00P C00Q C00U -0.8(8) . . . . ?
C00N C00K C00W C00H 1.9(8) . . . . ?
C00O C00Q C00U C00V -175.5(5) . . . . ?
C00P C00M C00Y C00G -177.5(5) . . . . ?
C00P C00M C00Y C00V 1.3(8) . . . . ?
C00P C00Q C00U C00V 0.8(8) . . . . ?
C00Q C00O C00R O00B -60.3(5) . . . . ?
C00Q C00O C00R C00L 176.8(4) . . . . ?
C00Q C00U C00V C00Y 0.2(8) . . . . ?
C00R C00L C00X C011 -179.3(5) . . . . ?
C00R C00O C00Q C00P -87.2(6) . . . . ?
C00R C00O C00Q C00U 89.0(6) . . . . ?
C00S C00E C00J C00L -0.2(8) . . . . ?
C00T C00S C011 C00X 177.2(5) . . . . ?
C00U C00V C00Y C00G 177.5(5) . . . . ?
C00U C00V C00Y C00M -1.3(8) . . . . ?
C00W C00H C00I C00Z -3.1(7) . . . . ?
C00W C00K C00N C00Z -4.2(8) . . . . ?
C00W C00K C00N C010 171.5(5) . . . . ?
C00X C00L C00R O00B -51.5(6) . . . . ?
C00X C00L C00R C00O 68.4(6) . . . . ?
C00Y C00M C00P C00Q -0.2(9) . . . . ?
C00Z C00N C010 O008 -45.4(6) . . . . ?
C00Z C00N C010 C010 74.1(7) . . . 3_766 ?
C010 C00N C00Z C00I -172.8(5) . . . . ?
C011 C00S C00T O004 147.0(5) . . . . ?
C011 C00S C00T O007 -35.7(7) . . . . ?
